data_1543239
loop_
_publ_author_name
'Sk\'orka, \/Lukasz'
'Filapek, Micha\/l'
'Zur, Lidia'
'Ma\/lecki, Jan Grzegorz'
'Pisarski, Wojciech'
'Olejnik, Marian'
'Danikiewicz, Witold'
'Krompiec, Stanis\/law'

_publ_section_title
;
 Highly Phosphorescent Cyclometalated Iridium(III) Complexes for
 Optoelectronic Applications: Fine Tuning of the Emission Wavelength
 through Ancillary Ligands
;
_journal_issue 13
_journal_name_full 'The Journal of Physical Chemistry C'
_journal_page_first 7284
_journal_paper_doi 10.1021/acs.jpcc.6b01663
_journal_volume 120
_journal_year 2016
_chemical_formula_moiety 'C34 H28 Ir N4 O2, F6 P, 0.5(C2 H6 O2)'
_chemical_formula_sum 'C35 H31 F6 Ir N4 O3 P'
_chemical_formula_weight 892.81
_chemical_name_systematic
; 
 ? 
;
_space_group_IT_number 2
_symmetry_cell_setting triclinic
_symmetry_space_group_name_Hall '-P 1'
_symmetry_space_group_name_H-M 'P -1'
_atom_sites_solution_hydrogens geom
_atom_sites_solution_primary direct
_atom_sites_solution_secondary difmap
_audit_creation_method SHELXL-97
_cell_angle_alpha 99.2448(19)
_cell_angle_beta 98.284(2)
_cell_angle_gamma 98.193(2)
_cell_formula_units_Z 2
_cell_length_a 9.7156(2)
_cell_length_b 12.4425(3)
_cell_length_c 14.4092(3)
_cell_measurement_reflns_used 6998
_cell_measurement_temperature 295(2)
_cell_measurement_theta_max 29.2261
_cell_measurement_theta_min 3.3598
_cell_volume 1676.66(7)
_computing_cell_refinement
;
CrysAlisPro, Agilent Technologies,
Version 1.171.35.21 (release 20-01-2012 CrysAlis171 .NET)
(compiled Jan 23 2012,18:06:46)
;
_computing_data_collection
;
CrysAlisPro, Agilent Technologies,
Version 1.171.35.21 (release 20-01-2012 CrysAlis171 .NET)
(compiled Jan 23 2012,18:06:46)
;
_computing_data_reduction
;
CrysAlisPro, Agilent Technologies,
Version 1.171.35.21 (release 20-01-2012 CrysAlis171 .NET)
(compiled Jan 23 2012,18:06:46)
;
_computing_structure_refinement 'SHELXL-97 (Sheldrick, 1997)'
_computing_structure_solution 'SHELXS-97 (Sheldrick, 1990)'
_diffrn_ambient_temperature 295(2)
_diffrn_detector_area_resol_mean 10.4015
_diffrn_measured_fraction_theta_full 0.997
_diffrn_measured_fraction_theta_max 0.997
_diffrn_measurement_device_type 'Xcalibur, Atlas, Gemini ultra'
_diffrn_measurement_method '\w scans'
_diffrn_radiation_monochromator graphite
_diffrn_radiation_source 'Enhance (Mo) X-ray Source'
_diffrn_radiation_type MoK\a
_diffrn_radiation_wavelength 0.71073
_diffrn_reflns_av_R_equivalents 0.0465
_diffrn_reflns_av_sigmaI/netI 0.0562
_diffrn_reflns_limit_h_max 10
_diffrn_reflns_limit_h_min -11
_diffrn_reflns_limit_k_max 14
_diffrn_reflns_limit_k_min -14
_diffrn_reflns_limit_l_max 16
_diffrn_reflns_limit_l_min -17
_diffrn_reflns_number 13357
_diffrn_reflns_theta_full 25.05
_diffrn_reflns_theta_max 25.05
_diffrn_reflns_theta_min 3.37
_exptl_absorpt_coefficient_mu 4.105
_exptl_absorpt_correction_T_max 1.00000
_exptl_absorpt_correction_T_min 0.39089
_exptl_absorpt_correction_type multi-scan
_exptl_absorpt_process_details
;
CrysAlisPro, Agilent Technologies,
Version 1.171.35.21 (release 20-01-2012 CrysAlis171 .NET)
(compiled Jan 23 2012,18:06:46)
Empirical absorption correction using spherical harmonics,
 implemented in SCALE3 ABSPACK scaling algorithm.
;
_exptl_crystal_colour yellow
_exptl_crystal_density_diffrn 1.768
_exptl_crystal_density_method 'not measured'
_exptl_crystal_description plate
_exptl_crystal_F_000 878
_exptl_crystal_size_max 0.17
_exptl_crystal_size_mid 0.15
_exptl_crystal_size_min 0.03
_refine_diff_density_max 1.165
_refine_diff_density_min -0.665
_refine_diff_density_rms 0.116
_refine_ls_extinction_method none
_refine_ls_goodness_of_fit_ref 1.021
_refine_ls_hydrogen_treatment constr
_refine_ls_matrix_type full
_refine_ls_number_parameters 457
_refine_ls_number_reflns 5928
_refine_ls_number_restraints 0
_refine_ls_restrained_S_all 1.021
_refine_ls_R_factor_all 0.0449
_refine_ls_R_factor_gt 0.0360
_refine_ls_shift/su_max 0.002
_refine_ls_shift/su_mean 0.000
_refine_ls_structure_factor_coef Fsqd
_refine_ls_weighting_details 'calc w=1/[\s^2^(Fo^2^)+(0.0424P)^2^+0.0000P] where P=(Fo^2^+2Fc^2^)/3'
_refine_ls_weighting_scheme calc
_refine_ls_wR_factor_gt 0.0800
_refine_ls_wR_factor_ref 0.0837
_reflns_number_gt 5171
_reflns_number_total 5928
_reflns_threshold_expression >2sigma(I)
_cod_data_source_file jp6b01663_si_002.cif
_cod_data_source_block ls3
_cod_original_cell_volume 1676.67(7)
_cod_original_sg_symbol_H-M P-1
_cod_database_code 1543239

loop_
_symmetry_equiv_pos_as_xyz
'x, y, z'
'-x, -y, -z'

loop_
_atom_site_label
_atom_site_type_symbol
_atom_site_fract_x
_atom_site_fract_y
_atom_site_fract_z
_atom_site_U_iso_or_equiv
_atom_site_adp_type
_atom_site_occupancy
_atom_site_symmetry_multiplicity
_atom_site_calc_flag
_atom_site_refinement_flags
C1 C 0.7629(5) 0.7897(4) 0.6974(3) 0.0325(11) Uani 1 1 d .
C2 C 0.7282(6) 0.8888(4) 0.6794(4) 0.0447(14) Uani 1 1 d .
H2 H 0.7968 0.9518 0.6915 0.054 Uiso 1 1 calc R
C3 C 0.5902(7) 0.8930(5) 0.6434(4) 0.0492(15) Uani 1 1 d .
C4 C 0.4901(6) 0.7975(5) 0.6267(4) 0.0500(15) Uani 1 1 d .
H4 H 0.3963 0.7980 0.6021 0.060 Uiso 1 1 calc R
C5 C 0.5332(6) 0.7024(4) 0.6473(4) 0.0450(14) Uani 1 1 d .
H5 H 0.4664 0.6383 0.6359 0.054 Uiso 1 1 calc R
C6 C 0.9096(6) 0.7759(4) 0.7355(3) 0.0339(12) Uani 1 1 d .
C7 C 1.0256(6) 0.8559(4) 0.7404(3) 0.0408(13) Uani 1 1 d .
H7 H 1.0149 0.9219 0.7201 0.049 Uiso 1 1 calc R
C8 C 1.1579(6) 0.8367(5) 0.7761(4) 0.0449(14) Uani 1 1 d .
C9 C 1.1690(6) 0.7367(5) 0.8046(4) 0.0494(15) Uani 1 1 d .
H9 H 1.2566 0.7203 0.8275 0.059 Uiso 1 1 calc R
C10 C 1.0497(6) 0.6632(5) 0.7985(4) 0.0450(14) Uani 1 1 d .
H10 H 1.0585 0.5973 0.8195 0.054 Uiso 1 1 calc R
C11 C 0.6360(9) 1.0867(6) 0.6418(7) 0.099(3) Uani 1 1 d .
H11A H 0.7082 1.0805 0.6032 0.148 Uiso 1 1 calc R
H11B H 0.6783 1.1040 0.7080 0.148 Uiso 1 1 calc R
H11C H 0.5858 1.1444 0.6264 0.148 Uiso 1 1 calc R
C12 C 1.2750(8) 1.0130(6) 0.7573(5) 0.073(2) Uani 1 1 d .
H12A H 1.2400 1.0035 0.6902 0.109 Uiso 1 1 calc R
H12B H 1.3684 1.0558 0.7716 0.109 Uiso 1 1 calc R
H12C H 1.2139 1.0507 0.7926 0.109 Uiso 1 1 calc R
C13 C 0.8559(6) 0.3909(4) 0.6297(3) 0.0370(12) Uani 1 1 d .
C14 C 0.8944(6) 0.3287(5) 0.5516(4) 0.0486(15) Uani 1 1 d .
H14 H 0.9339 0.2660 0.5587 0.058 Uiso 1 1 calc R
C15 C 0.8743(7) 0.3595(5) 0.4633(4) 0.0565(17) Uani 1 1 d .
H15 H 0.8983 0.3173 0.4107 0.068 Uiso 1 1 calc R
C16 C 0.8184(7) 0.4531(5) 0.4544(4) 0.0529(16) Uani 1 1 d .
H16 H 0.8059 0.4760 0.3959 0.063 Uiso 1 1 calc R
C17 C 0.7809(6) 0.5129(5) 0.5329(3) 0.0439(13) Uani 1 1 d .
H17 H 0.7421 0.5761 0.5266 0.053 Uiso 1 1 calc R
C18 C 0.8694(6) 0.3653(4) 0.7261(4) 0.0381(12) Uani 1 1 d .
C19 C 0.9296(7) 0.2791(5) 0.7535(4) 0.0539(15) Uani 1 1 d .
H19 H 0.9634 0.2317 0.7089 0.065 Uiso 1 1 calc R
C20 C 0.9401(8) 0.2625(6) 0.8455(5) 0.0664(19) Uani 1 1 d .
H20 H 0.9790 0.2033 0.8635 0.080 Uiso 1 1 calc R
C21 C 0.8919(8) 0.3356(6) 0.9118(5) 0.068(2) Uani 1 1 d .
H21 H 0.9011 0.3264 0.9750 0.082 Uiso 1 1 calc R
C22 C 0.8310(7) 0.4209(5) 0.8852(4) 0.0562(17) Uani 1 1 d .
H22 H 0.8001 0.4688 0.9311 0.067 Uiso 1 1 calc R
C23 C 0.8138(6) 0.4386(4) 0.7912(4) 0.0396(12) Uani 1 1 d .
C24 C 0.4560(6) 0.4709(5) 0.7764(4) 0.0460(14) Uani 1 1 d .
C25 C 0.3253(8) 0.4037(6) 0.7659(5) 0.0666(19) Uani 1 1 d .
H25 H 0.2669 0.4163 0.8108 0.080 Uiso 1 1 calc R
C26 C 0.2830(8) 0.3191(6) 0.6894(5) 0.074(2) Uani 1 1 d .
H26 H 0.1972 0.2725 0.6838 0.088 Uiso 1 1 calc R
C27 C 0.3652(7) 0.3023(5) 0.6213(5) 0.0636(18) Uani 1 1 d .
H27 H 0.3343 0.2451 0.5690 0.076 Uiso 1 1 calc R
C28 C 0.4945(7) 0.3695(4) 0.6290(4) 0.0488(14) Uani 1 1 d .
H28 H 0.5484 0.3579 0.5810 0.059 Uiso 1 1 calc R
C29 C 0.5171(7) 0.5611(5) 0.8577(4) 0.0493(15) Uani 1 1 d .
N4 N 0.6464(5) 0.6134(4) 0.8545(3) 0.0417(11) Uani 1 1 d .
C31 C 0.7121(8) 0.6932(5) 0.9263(4) 0.0561(16) Uani 1 1 d .
H31 H 0.8023 0.7282 0.9235 0.067 Uiso 1 1 calc R
C32 C 0.6516(10) 0.7265(6) 1.0051(5) 0.076(2) Uani 1 1 d .
H32 H 0.7000 0.7825 1.0546 0.091 Uiso 1 1 calc R
C33 C 0.5176(10) 0.6744(7) 1.0083(5) 0.080(2) Uani 1 1 d .
H33 H 0.4742 0.6948 1.0603 0.096 Uiso 1 1 calc R
C34 C 0.4496(8) 0.5930(6) 0.9347(5) 0.0627(18) Uani 1 1 d .
H34 H 0.3584 0.5585 0.9356 0.075 Uiso 1 1 calc R
N1 N 0.6666(5) 0.6972(3) 0.6830(3) 0.0341(10) Uani 1 1 d .
N2 N 0.9197(5) 0.6789(3) 0.7644(3) 0.0340(10) Uani 1 1 d .
N3 N 0.7992(5) 0.4818(3) 0.6194(3) 0.0352(10) Uani 1 1 d .
C30 C 0.5453(6) 0.4547(4) 0.7080(4) 0.0380(12) Uani 1 1 d .
O1 O 0.5394(5) 0.9837(4) 0.6235(4) 0.0730(14) Uani 1 1 d .
O3 O 1.2794(5) 0.9065(4) 0.7835(3) 0.0639(12) Uani 1 1 d .
Ir1 Ir 0.73105(2) 0.558452(15) 0.737107(12) 0.03422(9) Uani 1 1 d .
F4 F 0.8614(9) 1.0345(9) 0.4705(4) 0.216(5) Uani 1 1 d .
F5 F 1.0725(11) 1.1085(4) 0.4834(4) 0.195(5) Uani 1 1 d .
F6 F 1.0018(5) 0.9450(3) 0.3923(2) 0.0708(11) Uani 1 1 d .
P2 P 1.0000 1.0000 0.5000 0.0538(6) Uani 1 2 d S
C35 C 0.6149(8) 1.0951(6) 0.9109(7) 0.091(3) Uani 1 1 d .
H35A H 0.6356 1.0495 0.8560 0.137 Uiso 1 1 calc R
H35B H 0.6983 1.1462 0.9423 0.137 Uiso 1 1 calc R
H35C H 0.5419 1.1352 0.8911 0.137 Uiso 1 1 calc R
O2 O 0.5636(7) 1.0198(8) 0.9821(5) 0.137(3) Uani 1 1 d .
F1 F 0.8785(5) 0.9710(4) 0.9112(3) 0.1006(16) Uani 1 1 d .
F2 F 1.0365(6) 0.8800(3) 0.9734(3) 0.0889(14) Uani 1 1 d .
F3 F 0.8952(6) 0.9565(3) 1.0654(3) 0.0937(15) Uani 1 1 d .
P1 P 1.0000 1.0000 1.0000 0.0564(6) Uani 1 2 d S

loop_
_atom_site_aniso_label
_atom_site_aniso_U_11
_atom_site_aniso_U_22
_atom_site_aniso_U_33
_atom_site_aniso_U_23
_atom_site_aniso_U_13
_atom_site_aniso_U_12
C1 0.029(3) 0.036(3) 0.034(3) 0.006(2) 0.010(2) 0.005(2)
C2 0.041(4) 0.037(3) 0.058(3) 0.013(2) 0.011(3) 0.006(3)
C3 0.046(4) 0.044(3) 0.065(4) 0.017(3) 0.016(3) 0.017(3)
C4 0.031(3) 0.052(4) 0.067(4) 0.015(3) 0.005(3) 0.007(3)
C5 0.035(4) 0.041(3) 0.056(3) 0.014(3) 0.003(3) -0.001(3)
C6 0.034(3) 0.038(3) 0.030(3) 0.001(2) 0.011(2) 0.004(2)
C7 0.037(4) 0.046(3) 0.039(3) 0.006(2) 0.013(2) 0.004(3)
C8 0.034(4) 0.057(4) 0.040(3) 0.001(3) 0.009(2) 0.001(3)
C9 0.034(4) 0.063(4) 0.045(3) -0.002(3) -0.002(3) 0.012(3)
C10 0.042(4) 0.050(3) 0.042(3) 0.006(2) -0.001(3) 0.015(3)
C11 0.075(6) 0.049(4) 0.186(9) 0.042(5) 0.038(6) 0.015(4)
C12 0.049(5) 0.080(5) 0.078(5) 0.009(4) 0.013(4) -0.021(4)
C13 0.032(3) 0.034(3) 0.039(3) -0.003(2) 0.003(2) 0.001(2)
C14 0.046(4) 0.046(3) 0.049(3) -0.006(3) 0.010(3) 0.005(3)
C15 0.048(4) 0.063(4) 0.045(4) -0.016(3) 0.013(3) -0.010(3)
C16 0.045(4) 0.074(4) 0.032(3) 0.006(3) 0.004(3) -0.008(3)
C17 0.044(4) 0.050(3) 0.036(3) 0.013(2) 0.004(2) -0.002(3)
C18 0.038(3) 0.029(3) 0.046(3) 0.005(2) 0.008(2) 0.001(2)
C19 0.047(4) 0.047(3) 0.069(4) 0.012(3) 0.012(3) 0.008(3)
C20 0.065(5) 0.061(4) 0.084(5) 0.035(4) 0.013(4) 0.023(4)
C21 0.086(6) 0.076(5) 0.053(4) 0.033(3) 0.014(4) 0.024(4)
C22 0.067(5) 0.066(4) 0.044(3) 0.022(3) 0.014(3) 0.021(4)
C23 0.041(3) 0.037(3) 0.043(3) 0.012(2) 0.008(2) 0.007(2)
C24 0.038(4) 0.053(3) 0.058(3) 0.030(3) 0.016(3) 0.015(3)
C25 0.049(4) 0.085(5) 0.077(5) 0.037(4) 0.029(4) 0.007(4)
C26 0.050(5) 0.080(5) 0.083(5) 0.024(4) 0.002(4) -0.017(4)
C27 0.053(5) 0.057(4) 0.072(4) 0.012(3) -0.001(4) -0.008(3)
C28 0.043(4) 0.042(3) 0.057(4) 0.006(3) 0.003(3) 0.001(3)
C29 0.062(5) 0.052(3) 0.048(3) 0.026(3) 0.021(3) 0.023(3)
N4 0.048(3) 0.048(3) 0.035(2) 0.0120(19) 0.013(2) 0.019(2)
C31 0.074(5) 0.050(3) 0.050(4) 0.011(3) 0.025(3) 0.013(3)
C32 0.112(7) 0.061(4) 0.053(4) -0.006(3) 0.028(4) 0.010(5)
C33 0.113(8) 0.079(5) 0.069(5) 0.021(4) 0.056(5) 0.034(5)
C34 0.064(5) 0.068(4) 0.070(4) 0.025(4) 0.035(4) 0.021(4)
N1 0.029(3) 0.033(2) 0.039(2) 0.0069(17) 0.0047(19) -0.0002(19)
N2 0.035(3) 0.035(2) 0.030(2) 0.0036(17) 0.0050(18) 0.0040(19)
N3 0.032(3) 0.037(2) 0.034(2) 0.0040(18) 0.0030(18) 0.003(2)
C30 0.035(3) 0.041(3) 0.041(3) 0.017(2) 0.005(2) 0.007(2)
O1 0.052(3) 0.050(3) 0.124(4) 0.034(3) 0.012(3) 0.017(2)
O3 0.036(3) 0.070(3) 0.078(3) 0.009(2) 0.006(2) -0.008(2)
Ir1 0.03681(15) 0.03376(12) 0.03309(13) 0.00736(8) 0.00823(9) 0.00572(9)
F4 0.180(8) 0.380(13) 0.084(4) -0.059(5) -0.021(4) 0.192(9)
F5 0.378(13) 0.074(3) 0.119(4) -0.026(3) 0.144(6) -0.063(5)
F6 0.105(3) 0.058(2) 0.052(2) 0.0014(16) 0.026(2) 0.022(2)
P2 0.0766(19) 0.0372(11) 0.0510(13) 0.0053(9) 0.0219(12) 0.0134(11)
C35 0.041(5) 0.057(4) 0.172(8) 0.026(5) -0.018(5) 0.026(4)
O2 0.061(4) 0.227(9) 0.121(5) 0.050(5) -0.009(4) 0.021(5)
F1 0.104(4) 0.121(4) 0.064(3) -0.008(2) -0.007(2) 0.030(3)
F2 0.149(5) 0.061(2) 0.070(2) 0.0110(19) 0.039(3) 0.040(3)
F3 0.126(4) 0.081(3) 0.085(3) 0.019(2) 0.061(3) 0.007(3)
P1 0.082(2) 0.0482(12) 0.0422(12) 0.0073(9) 0.0210(12) 0.0107(12)

loop_
_atom_type_symbol
_atom_type_description
_atom_type_scat_dispersion_real
_atom_type_scat_dispersion_imag
_atom_type_scat_source
C C 0.0033 0.0016 'International Tables Vol C Tables 4.2.6.8 and 6.1.1.4'
H H 0.0000 0.0000 'International Tables Vol C Tables 4.2.6.8 and 6.1.1.4'
F F 0.0171 0.0103 'International Tables Vol C Tables 4.2.6.8 and 6.1.1.4'
Ir Ir -1.4442 7.9887 'International Tables Vol C Tables 4.2.6.8 and 6.1.1.4'
N N 0.0061 0.0033 'International Tables Vol C Tables 4.2.6.8 and 6.1.1.4'
O O 0.0106 0.0060 'International Tables Vol C Tables 4.2.6.8 and 6.1.1.4'
P P 0.1023 0.0942 'International Tables Vol C Tables 4.2.6.8 and 6.1.1.4'

loop_
_geom_angle_atom_site_label_1
_geom_angle_atom_site_label_2
_geom_angle_atom_site_label_3
_geom_angle
_geom_angle_site_symmetry_1
_geom_angle_site_symmetry_3
N1 C1 C2 122.4(5) . .
N1 C1 C6 114.3(4) . .
C2 C1 C6 123.3(5) . .
C1 C2 C3 119.0(5) . .
C1 C2 H2 120.5 . .
C3 C2 H2 120.5 . .
O1 C3 C2 126.0(6) . .
O1 C3 C4 114.8(6) . .
C2 C3 C4 119.1(5) . .
C5 C4 C3 118.2(6) . .
C5 C4 H4 120.9 . .
C3 C4 H4 120.9 . .
N1 C5 C4 123.4(5) . .
N1 C5 H5 118.3 . .
C4 C5 H5 118.3 . .
N2 C6 C7 122.6(5) . .
N2 C6 C1 114.8(5) . .
C7 C6 C1 122.5(5) . .
C6 C7 C8 119.1(5) . .
C6 C7 H7 120.5 . .
C8 C7 H7 120.5 . .
O3 C8 C7 125.3(6) . .
O3 C8 C9 116.2(6) . .
C7 C8 C9 118.5(6) . .
C10 C9 C8 118.6(6) . .
C10 C9 H9 120.7 . .
C8 C9 H9 120.7 . .
N2 C10 C9 124.6(5) . .
N2 C10 H10 117.7 . .
C9 C10 H10 117.7 . .
O1 C11 H11A 109.5 . .
O1 C11 H11B 109.5 . .
H11A C11 H11B 109.5 . .
O1 C11 H11C 109.5 . .
H11A C11 H11C 109.5 . .
H11B C11 H11C 109.5 . .
O3 C12 H12A 109.5 . .
O3 C12 H12B 109.5 . .
H12A C12 H12B 109.5 . .
O3 C12 H12C 109.5 . .
H12A C12 H12C 109.5 . .
H12B C12 H12C 109.5 . .
N3 C13 C14 119.8(5) . .
N3 C13 C18 114.9(4) . .
C14 C13 C18 125.3(5) . .
C15 C14 C13 120.3(6) . .
C15 C14 H14 119.9 . .
C13 C14 H14 119.9 . .
C16 C15 C14 119.2(5) . .
C16 C15 H15 120.4 . .
C14 C15 H15 120.4 . .
C15 C16 C17 119.3(5) . .
C15 C16 H16 120.3 . .
C17 C16 H16 120.3 . .
N3 C17 C16 121.5(5) . .
N3 C17 H17 119.3 . .
C16 C17 H17 119.3 . .
C19 C18 C23 121.7(5) . .
C19 C18 C13 124.7(5) . .
C23 C18 C13 113.7(5) . .
C20 C19 C18 120.8(6) . .
C20 C19 H19 119.6 . .
C18 C19 H19 119.6 . .
C19 C20 C21 118.8(6) . .
C19 C20 H20 120.6 . .
C21 C20 H20 120.6 . .
C22 C21 C20 120.8(6) . .
C22 C21 H21 119.6 . .
C20 C21 H21 119.6 . .
C21 C22 C23 122.2(6) . .
C21 C22 H22 118.9 . .
C23 C22 H22 118.9 . .
C22 C23 C18 115.6(5) . .
C22 C23 Ir1 128.9(4) . .
C18 C23 Ir1 115.4(4) . .
C25 C24 C30 121.1(6) . .
C25 C24 C29 125.3(6) . .
C30 C24 C29 113.5(5) . .
C26 C25 C24 119.8(6) . .
C26 C25 H25 120.1 . .
C24 C25 H25 120.1 . .
C27 C26 C25 120.6(7) . .
C27 C26 H26 119.7 . .
C25 C26 H26 119.7 . .
C26 C27 C28 120.7(6) . .
C26 C27 H27 119.7 . .
C28 C27 H27 119.7 . .
C27 C28 C30 120.9(6) . .
C27 C28 H28 119.5 . .
C30 C28 H28 119.5 . .
N4 C29 C34 120.3(6) . .
N4 C29 C24 115.3(5) . .
C34 C29 C24 124.4(6) . .
C31 N4 C29 119.6(5) . .
C31 N4 Ir1 124.5(4) . .
C29 N4 Ir1 115.8(4) . .
N4 C31 C32 122.5(7) . .
N4 C31 H31 118.7 . .
C32 C31 H31 118.7 . .
C33 C32 C31 118.2(6) . .
C33 C32 H32 120.9 . .
C31 C32 H32 120.9 . .
C34 C33 C32 119.4(6) . .
C34 C33 H33 120.3 . .
C32 C33 H33 120.3 . .
C33 C34 C29 119.9(7) . .
C33 C34 H34 120.1 . .
C29 C34 H34 120.1 . .
C5 N1 C1 117.9(5) . .
C5 N1 Ir1 124.2(4) . .
C1 N1 Ir1 117.4(3) . .
C10 N2 C6 116.6(5) . .
C10 N2 Ir1 126.1(4) . .
C6 N2 Ir1 117.0(3) . .
C13 N3 C17 120.0(4) . .
C13 N3 Ir1 115.9(3) . .
C17 N3 Ir1 123.9(4) . .
C28 C30 C24 116.7(5) . .
C28 C30 Ir1 128.1(4) . .
C24 C30 Ir1 115.2(4) . .
C3 O1 C11 118.1(6) . .
C8 O3 C12 119.0(5) . .
C23 Ir1 C30 86.8(2) . .
C23 Ir1 N4 95.58(19) . .
C30 Ir1 N4 80.1(2) . .
C23 Ir1 N3 79.96(19) . .
C30 Ir1 N3 92.70(19) . .
N4 Ir1 N3 171.82(17) . .
C23 Ir1 N1 173.44(19) . .
C30 Ir1 N1 99.74(18) . .
N4 Ir1 N1 85.83(16) . .
N3 Ir1 N1 99.38(16) . .
C23 Ir1 N2 97.8(2) . .
C30 Ir1 N2 175.36(17) . .
N4 Ir1 N2 98.82(17) . .
N3 Ir1 N2 88.62(16) . .
N1 Ir1 N2 75.65(16) . .
F4 P2 F4 180.000(5) . 2_776
F4 P2 F5 91.4(5) . 2_776
F4 P2 F5 88.6(5) 2_776 2_776
F4 P2 F5 88.6(5) . .
F4 P2 F5 91.4(5) 2_776 .
F5 P2 F5 180.000(3) 2_776 .
F4 P2 F6 89.3(2) . 2_776
F4 P2 F6 90.7(2) 2_776 2_776
F5 P2 F6 90.2(2) 2_776 2_776
F5 P2 F6 89.8(2) . 2_776
F4 P2 F6 90.7(2) . .
F4 P2 F6 89.3(2) 2_776 .
F5 P2 F6 89.8(2) 2_776 .
F5 P2 F6 90.2(2) . .
F6 P2 F6 180.000(1) 2_776 .
O2 C35 H35A 109.5 . .
O2 C35 H35B 109.5 . .
H35A C35 H35B 109.5 . .
O2 C35 H35C 109.5 . .
H35A C35 H35C 109.5 . .
H35B C35 H35C 109.5 . .
O2 O2 C35 140.7(8) 2_677 .
F1 P1 F1 180.000(2) 2_777 .
F1 P1 F3 89.2(3) 2_777 .
F1 P1 F3 90.8(3) . .
F1 P1 F3 90.8(3) 2_777 2_777
F1 P1 F3 89.2(3) . 2_777
F3 P1 F3 180.000(2) . 2_777
F1 P1 F2 88.9(2) 2_777 2_777
F1 P1 F2 91.1(2) . 2_777
F3 P1 F2 89.6(2) . 2_777
F3 P1 F2 90.4(2) 2_777 2_777
F1 P1 F2 91.1(2) 2_777 .
F1 P1 F2 88.9(2) . .
F3 P1 F2 90.4(2) . .
F3 P1 F2 89.6(2) 2_777 .
F2 P1 F2 180.000(3) 2_777 .

loop_
_geom_bond_atom_site_label_1
_geom_bond_atom_site_label_2
_geom_bond_distance
_geom_bond_site_symmetry_2
C1 N1 1.343(6) .
C1 C2 1.377(7) .
C1 C6 1.496(7) .
C2 C3 1.378(8) .
C2 H2 0.9300 .
C3 O1 1.350(7) .
C3 C4 1.388(8) .
C4 C5 1.373(8) .
C4 H4 0.9300 .
C5 N1 1.338(7) .
C5 H5 0.9300 .
C6 N2 1.350(6) .
C6 C7 1.379(7) .
C7 C8 1.382(8) .
C7 H7 0.9300 .
C8 O3 1.342(7) .
C8 C9 1.385(8) .
C9 C10 1.352(8) .
C9 H9 0.9300 .
C10 N2 1.340(7) .
C10 H10 0.9300 .
C11 O1 1.438(8) .
C11 H11A 0.9600 .
C11 H11B 0.9600 .
C11 H11C 0.9600 .
C12 O3 1.440(9) .
C12 H12A 0.9600 .
C12 H12B 0.9600 .
C12 H12C 0.9600 .
C13 N3 1.346(6) .
C13 C14 1.390(7) .
C13 C18 1.466(7) .
C14 C15 1.381(8) .
C14 H14 0.9300 .
C15 C16 1.370(9) .
C15 H15 0.9300 .
C16 C17 1.375(8) .
C16 H16 0.9300 .
C17 N3 1.359(6) .
C17 H17 0.9300 .
C18 C19 1.377(8) .
C18 C23 1.420(7) .
C19 C20 1.366(9) .
C19 H19 0.9300 .
C20 C21 1.390(9) .
C20 H20 0.9300 .
C21 C22 1.367(9) .
C21 H21 0.9300 .
C22 C23 1.396(7) .
C22 H22 0.9300 .
C23 Ir1 2.003(5) .
C24 C25 1.391(9) .
C24 C30 1.413(8) .
C24 C29 1.474(8) .
C25 C26 1.365(9) .
C25 H25 0.9300 .
C26 C27 1.361(10) .
C26 H26 0.9300 .
C27 C28 1.386(9) .
C27 H27 0.9300 .
C28 C30 1.403(7) .
C28 H28 0.9300 .
C29 N4 1.341(8) .
C29 C34 1.401(8) .
N4 C31 1.328(7) .
N4 Ir1 2.048(4) .
C31 C32 1.385(9) .
C31 H31 0.9300 .
C32 C33 1.379(11) .
C32 H32 0.9300 .
C33 C34 1.360(10) .
C33 H33 0.9300 .
C34 H34 0.9300 .
N1 Ir1 2.140(4) .
N2 Ir1 2.140(4) .
N3 Ir1 2.052(4) .
C30 Ir1 2.010(6) .
F4 P2 1.495(6) .
F5 P2 1.503(5) .
F6 P2 1.595(3) .
P2 F4 1.495(6) 2_776
P2 F5 1.503(5) 2_776
P2 F6 1.595(3) 2_776
C35 O2 1.581(11) .
C35 H35A 0.9600 .
C35 H35B 0.9600 .
C35 H35C 0.9600 .
O2 O2 1.459(15) 2_677
F1 P1 1.567(4) .
F2 P1 1.584(4) .
F3 P1 1.581(4) .
P1 F1 1.567(4) 2_777
P1 F3 1.581(4) 2_777
P1 F2 1.584(4) 2_777

loop_
_geom_hbond_atom_site_label_D
_geom_hbond_atom_site_label_H
_geom_hbond_atom_site_label_A
_geom_hbond_distance_DH
_geom_hbond_distance_HA
_geom_hbond_distance_DA
_geom_hbond_angle_DHA
C28 H28 N3 0.93 2.62 3.120(8) 113.9
